data_7058595
loop_
_publ_author_name
'Arendt-Pindel, Agata'
'Marsza\/lek-Harych, Aleksandra'
'G\;ebarowska, El\.zbieta'
'G\;ebarowski, Tomasz'
'J\;edrzkiewicz, Dawid'
'Pl\;askowska, El\.zbieta'
'Zalewski, Dariusz'
'Gulia, Nurbey'
'Szafert, S\/lawomir'
'Ejfler, Jolanta'

_publ_section_title
;
 Design and functionalization of bioactive benzoxazines. An unexpected
 ortho-substitution effect
;
_journal_issue 30
_journal_name_full 'New Journal of Chemistry'
_journal_page_first 12042
_journal_paper_doi 10.1039/C8NJ06440G
_journal_volume 43
_journal_year 2019
_chemical_formula_moiety 'C38 H36 N2 O2'
_chemical_formula_sum 'C38 H36 N2 O2'
_chemical_formula_weight 552.69
_space_group_crystal_system monoclinic
_space_group_IT_number 14
_space_group_name_Hall '-P 2yn'
_space_group_name_H-M_alt 'P 1 21/n 1'
_symmetry_space_group_name_Hall '-P 2yn'
_symmetry_space_group_name_H-M 'P 1 21/n 1'
_atom_sites_solution_hydrogens geom
_audit_creation_method SHELXL-2017/1
_audit_update_record
;
2018-09-04 deposited with the CCDC.    2019-07-02 downloaded from the CCDC.
;
_cell_angle_alpha 90
_cell_angle_beta 90.31(3)
_cell_angle_gamma 90
_cell_formula_units_Z 2
_cell_length_a 4.746(2)
_cell_length_b 5.936(2)
_cell_length_c 51.31(2)
_cell_measurement_reflns_used 6618
_cell_measurement_temperature 100(2)
_cell_measurement_theta_max 69.9794
_cell_measurement_theta_min 1.7204
_cell_volume 1445.5(10)
_computing_cell_refinement
;
CrysAlis RED, Oxford Diffraction Ltd.,
Version 1.171.33.66 (release 28-04-2010 CrysAlis171 .NET)
(compiled Apr 28 2010,14:27:37)
;
_computing_data_collection
;
CrysAlis CCD, Oxford Diffraction Ltd.,
Version 1.171.33.66 (release 28-04-2010 CrysAlis171 .NET)
(compiled Apr 28 2010,14:27:37)
;
_computing_data_reduction
;
CrysAlis RED, Oxford Diffraction Ltd.,
Version 1.171.33.66 (release 28-04-2010 CrysAlis171 .NET)
(compiled Apr 28 2010,14:27:37)
;
_computing_structure_refinement 'SHELXL-2017/1 (Sheldrick, 2017)'
_computing_structure_solution 'SHELXT 2014/5 (Sheldrick, 2014)'
_diffrn_ambient_temperature 100(2)
_diffrn_detector_area_resol_mean 8.1956
_diffrn_measured_fraction_theta_full 0.984
_diffrn_measured_fraction_theta_max 0.973
_diffrn_measurement_device_type 'Xcalibur, Onyx'
_diffrn_measurement_method '\w scans'
_diffrn_radiation_type CuK\a
_diffrn_radiation_wavelength 1.54184
_diffrn_reflns_av_R_equivalents 0.0491
_diffrn_reflns_av_unetI/netI 0.0312
_diffrn_reflns_Laue_measured_fraction_full 0.984
_diffrn_reflns_Laue_measured_fraction_max 0.973
_diffrn_reflns_limit_h_max 5
_diffrn_reflns_limit_h_min -4
_diffrn_reflns_limit_k_max 6
_diffrn_reflns_limit_k_min -7
_diffrn_reflns_limit_l_max 62
_diffrn_reflns_limit_l_min -62
_diffrn_reflns_number 10335
_diffrn_reflns_point_group_measured_fraction_full 0.984
_diffrn_reflns_point_group_measured_fraction_max 0.973
_diffrn_reflns_theta_full 68.000
_diffrn_reflns_theta_max 70.112
_diffrn_reflns_theta_min 1.722
_diffrn_source 'Enhance (Cu) X-ray Source'
_exptl_absorpt_coefficient_mu 0.608
_exptl_absorpt_correction_T_max 1.000
_exptl_absorpt_correction_T_min 0.798
_exptl_absorpt_correction_type analytical
_exptl_absorpt_process_details
;
CrysAlis RED, Oxford Diffraction Ltd.,
Version 1.171.33.66 (release 28-04-2010 CrysAlis171 .NET)
(compiled Apr 28 2010,14:27:37)
Analytical numeric absorption correction using a multifaceted crystal
            model based on expressions derived by R.C. Clark & J.S. Reid.
(Clark, R. C. & Reid, J. S. (1995). Acta Cryst. A51, 887-897)
;
_exptl_crystal_colour colourless
_exptl_crystal_density_diffrn 1.270
_exptl_crystal_description plate
_exptl_crystal_F_000 588
_exptl_crystal_size_max 0.340
_exptl_crystal_size_mid 0.240
_exptl_crystal_size_min 0.060
_refine_diff_density_max 0.367
_refine_diff_density_min -0.362
_refine_diff_density_rms 0.085
_refine_ls_extinction_method none
_refine_ls_goodness_of_fit_ref 1.087
_refine_ls_hydrogen_treatment constr
_refine_ls_matrix_type full
_refine_ls_number_parameters 191
_refine_ls_number_reflns 2687
_refine_ls_number_restraints 0
_refine_ls_restrained_S_all 1.087
_refine_ls_R_factor_all 0.0808
_refine_ls_R_factor_gt 0.0757
_refine_ls_shift/su_max 0.001
_refine_ls_shift/su_mean 0.000
_refine_ls_structure_factor_coef Fsqd
_refine_ls_weighting_details 'w=1/[\s^2^(Fo^2^)+(0.1339P)^2^+0.8860P] where P=(Fo^2^+2Fc^2^)/3'
_refine_ls_weighting_scheme calc
_refine_ls_wR_factor_gt 0.2083
_refine_ls_wR_factor_ref 0.2147
_reflns_Friedel_coverage 0.000
_reflns_number_gt 2366
_reflns_number_total 2687
_reflns_threshold_expression 'I > 2\s(I)'
_cod_data_source_file c8nj06440g2.cif
_cod_data_source_block 21
_cod_depositor_comments 'Adding full bibliography for 7058586--7058596.cif.'
_cod_database_code 7058595
_shelx_shelxl_version_number 2017/1
_shelx_space_group_comment
;
The symmetry employed for this shelxl refinement is uniquely defined
by the following loop, which should always be used as a source of
symmetry information in preference to the above space-group names.
They are only intended as comments.
;
_shelx_estimated_absorpt_t_min 0.820
_shelx_estimated_absorpt_t_max 0.964

loop_
_space_group_symop_operation_xyz
'x, y, z'
'-x+1/2, y+1/2, -z+1/2'
'-x, -y, -z'
'x-1/2, -y-1/2, z-1/2'

loop_
_atom_site_label
_atom_site_type_symbol
_atom_site_fract_x
_atom_site_fract_y
_atom_site_fract_z
_atom_site_U_iso_or_equiv
_atom_site_adp_type
_atom_site_occupancy
_atom_site_site_symmetry_order
_atom_site_calc_flag
_atom_site_refinement_flags_posn
_atom_site_refinement_flags_adp
O1 O 0.0999(3) -0.2011(3) 0.64180(3) 0.0325(4) Uani 1 1 d . .
N1 N -0.1097(4) 0.1586(3) 0.63010(3) 0.0297(5) Uani 1 1 d . .
C1 C 0.6454(4) 0.6670(4) 0.54034(4) 0.0279(5) Uani 1 1 d . .
C2 C 0.5687(5) 0.4493(4) 0.53280(4) 0.0300(5) Uani 1 1 d . .
H2 H 0.641825 0.386689 0.517200 0.036 Uiso 1 1 calc R U
C3 C 0.3859(4) 0.3246(4) 0.54806(4) 0.0299(5) Uani 1 1 d . .
H3 H 0.331005 0.178701 0.542363 0.036 Uiso 1 1 calc R U
C4 C 0.2808(4) 0.4061(4) 0.57137(4) 0.0276(5) Uani 1 1 d . .
C5 C 0.3675(4) 0.6222(4) 0.57945(4) 0.0286(5) Uani 1 1 d . .
H5 H 0.302571 0.680643 0.595577 0.034 Uiso 1 1 calc R U
C6 C 0.5453(5) 0.7502(4) 0.56428(4) 0.0301(5) Uani 1 1 d . .
H6 H 0.600906 0.895797 0.570034 0.036 Uiso 1 1 calc R U
C7 C 0.0680(4) 0.2722(4) 0.58678(4) 0.0324(5) Uani 1 1 d . .
H7A H 0.057469 0.118154 0.579447 0.039 Uiso 1 1 calc R U
H7B H -0.119600 0.342673 0.584501 0.039 Uiso 1 1 calc R U
C8 C 0.1324(4) 0.2550(4) 0.61587(4) 0.0299(5) Uani 1 1 d . .
H8A H 0.300146 0.158467 0.618583 0.036 Uiso 1 1 calc R U
H8B H 0.175734 0.406602 0.622852 0.036 Uiso 1 1 calc R U
C9 C -0.1298(5) -0.0792(4) 0.62860(4) 0.0324(5) Uani 1 1 d . .
H9A H -0.132860 -0.123860 0.610012 0.039 Uiso 1 1 calc R U
H9B H -0.311019 -0.126578 0.636337 0.039 Uiso 1 1 calc R U
C10 C 0.1805(4) -0.1113(4) 0.66540(4) 0.0280(5) Uani 1 1 d . .
C11 C 0.3754(5) -0.2352(4) 0.67999(4) 0.0332(5) Uani 1 1 d . .
H11 H 0.439004 -0.377463 0.673896 0.040 Uiso 1 1 calc R U
C12 C 0.4756(5) -0.1495(4) 0.70343(4) 0.0359(6) Uani 1 1 d . .
H12 H 0.607444 -0.234729 0.713339 0.043 Uiso 1 1 calc R U
C13 C 0.3864(5) 0.0597(5) 0.71275(4) 0.0350(6) Uani 1 1 d . .
C14 C 0.1900(5) 0.1778(4) 0.69782(4) 0.0322(5) Uani 1 1 d . .
H14 H 0.124829 0.319126 0.704040 0.039 Uiso 1 1 calc R U
C15 C 0.0848(4) 0.0979(4) 0.67419(4) 0.0292(5) Uani 1 1 d . .
C16 C -0.1218(5) 0.2280(4) 0.65752(4) 0.0309(5) Uani 1 1 d . .
H16A H -0.314877 0.203593 0.664156 0.037 Uiso 1 1 calc R U
H16B H -0.079315 0.390863 0.658826 0.037 Uiso 1 1 calc R U
C17 C 0.5046(6) 0.1565(5) 0.73778(5) 0.0464(7) Uani 1 1 d . .
H17A H 0.456983 0.316807 0.738885 0.070 Uiso 1 1 calc R U
H17B H 0.709851 0.138666 0.738008 0.070 Uiso 1 1 calc R U
H17C H 0.423450 0.076564 0.752678 0.070 Uiso 1 1 calc R U
C18 C 0.8102(5) 0.8074(4) 0.52364(4) 0.0310(5) Uani 1 1 d . .
C19 C 0.9323(5) 0.9304(4) 0.50862(4) 0.0317(5) Uani 1 1 d . .

loop_
_atom_site_aniso_label
_atom_site_aniso_U_11
_atom_site_aniso_U_22
_atom_site_aniso_U_33
_atom_site_aniso_U_23
_atom_site_aniso_U_13
_atom_site_aniso_U_12
O1 0.0351(9) 0.0298(9) 0.0325(8) -0.0003(7) -0.0022(6) -0.0008(7)
N1 0.0257(9) 0.0315(11) 0.0319(9) 0.0035(8) 0.0015(7) -0.0032(8)
C1 0.0258(10) 0.0292(12) 0.0288(10) 0.0048(9) -0.0028(8) -0.0019(9)
C2 0.0285(11) 0.0309(12) 0.0304(10) 0.0029(9) -0.0019(8) -0.0017(9)
C3 0.0290(11) 0.0300(12) 0.0307(11) 0.0030(9) -0.0039(8) -0.0027(9)
C4 0.0217(10) 0.0300(12) 0.0311(10) 0.0057(9) -0.0045(8) -0.0031(8)
C5 0.0262(10) 0.0301(12) 0.0295(10) 0.0008(9) 0.0005(8) -0.0009(9)
C6 0.0284(11) 0.0291(12) 0.0329(11) 0.0011(9) -0.0016(8) -0.0020(9)
C7 0.0254(11) 0.0367(13) 0.0350(12) 0.0056(10) -0.0011(8) -0.0069(9)
C8 0.0226(10) 0.0320(12) 0.0351(11) 0.0067(9) -0.0002(8) -0.0039(9)
C9 0.0249(11) 0.0369(14) 0.0354(11) 0.0033(10) -0.0022(8) -0.0042(9)
C10 0.0249(10) 0.0296(12) 0.0296(10) 0.0032(9) 0.0027(8) -0.0040(9)
C11 0.0320(11) 0.0315(12) 0.0362(11) 0.0046(10) 0.0047(9) 0.0023(10)
C12 0.0308(12) 0.0420(15) 0.0349(12) 0.0084(10) -0.0014(9) 0.0007(10)
C13 0.0308(11) 0.0423(15) 0.0319(11) 0.0036(10) 0.0012(9) -0.0045(10)
C14 0.0292(11) 0.0348(13) 0.0325(11) -0.0001(10) 0.0055(9) -0.0028(10)
C15 0.0233(10) 0.0325(12) 0.0320(11) 0.0037(9) 0.0047(8) -0.0027(9)
C16 0.0259(11) 0.0304(12) 0.0364(11) 0.0030(9) 0.0042(8) -0.0003(9)
C17 0.0463(15) 0.0566(19) 0.0363(13) -0.0042(12) -0.0046(11) -0.0030(13)
C18 0.0287(11) 0.0323(12) 0.0321(11) 0.0004(9) -0.0010(8) -0.0025(9)
C19 0.0326(11) 0.0316(12) 0.0307(10) 0.0000(9) 0.0000(8) -0.0050(10)

loop_
_atom_type_symbol
_atom_type_description
_atom_type_scat_dispersion_real
_atom_type_scat_dispersion_imag
_atom_type_scat_source
C C 0.0181 0.0091 'International Tables Vol C Tables 4.2.6.8 and 6.1.1.4'
H H 0.0000 0.0000 'International Tables Vol C Tables 4.2.6.8 and 6.1.1.4'
N N 0.0311 0.0180 'International Tables Vol C Tables 4.2.6.8 and 6.1.1.4'
O O 0.0492 0.0322 'International Tables Vol C Tables 4.2.6.8 and 6.1.1.4'

loop_
_geom_angle_atom_site_label_1
_geom_angle_atom_site_label_2
_geom_angle_atom_site_label_3
_geom_angle
_geom_angle_site_symmetry_3
C10 O1 C9 114.64(18) .
C9 N1 C16 109.16(18) .
C9 N1 C8 114.23(19) .
C16 N1 C8 113.52(18) .
C2 C1 C6 118.5(2) .
C2 C1 C18 121.0(2) .
C6 C1 C18 120.4(2) .
C3 C2 C1 120.0(2) .
C3 C2 H2 120.0 .
C1 C2 H2 120.0 .
C4 C3 C2 122.0(2) .
C4 C3 H3 119.0 .
C2 C3 H3 119.0 .
C3 C4 C5 117.8(2) .
C3 C4 C7 120.9(2) .
C5 C4 C7 121.3(2) .
C6 C5 C4 120.9(2) .
C6 C5 H5 119.5 .
C4 C5 H5 119.5 .
C5 C6 C1 120.6(2) .
C5 C6 H6 119.7 .
C1 C6 H6 119.7 .
C4 C7 C8 114.59(18) .
C4 C7 H7A 108.6 .
C8 C7 H7A 108.6 .
C4 C7 H7B 108.6 .
C8 C7 H7B 108.6 .
H7A C7 H7B 107.6 .
N1 C8 C7 110.89(17) .
N1 C8 H8A 109.5 .
C7 C8 H8A 109.5 .
N1 C8 H8B 109.5 .
C7 C8 H8B 109.5 .
H8A C8 H8B 108.0 .
N1 C9 O1 114.57(18) .
N1 C9 H9A 108.6 .
O1 C9 H9A 108.6 .
N1 C9 H9B 108.6 .
O1 C9 H9B 108.6 .
H9A C9 H9B 107.6 .
O1 C10 C11 116.6(2) .
O1 C10 C15 122.6(2) .
C11 C10 C15 120.7(2) .
C12 C11 C10 119.6(2) .
C12 C11 H11 120.2 .
C10 C11 H11 120.2 .
C11 C12 C13 121.3(2) .
C11 C12 H12 119.4 .
C13 C12 H12 119.4 .
C14 C13 C12 117.5(2) .
C14 C13 C17 121.4(2) .
C12 C13 C17 121.1(2) .
C15 C14 C13 122.9(2) .
C15 C14 H14 118.5 .
C13 C14 H14 118.5 .
C14 C15 C10 117.9(2) .
C14 C15 C16 123.2(2) .
C10 C15 C16 118.8(2) .
N1 C16 C15 111.80(19) .
N1 C16 H16A 109.3 .
C15 C16 H16A 109.3 .
N1 C16 H16B 109.3 .
C15 C16 H16B 109.3 .
H16A C16 H16B 107.9 .
C13 C17 H17A 109.5 .
C13 C17 H17B 109.5 .
H17A C17 H17B 109.5 .
C13 C17 H17C 109.5 .
H17A C17 H17C 109.5 .
H17B C17 H17C 109.5 .
C19 C18 C1 175.4(2) .
C18 C19 C19 179.3(3) 3_776

loop_
_geom_bond_atom_site_label_1
_geom_bond_atom_site_label_2
_geom_bond_distance
_geom_bond_site_symmetry_2
O1 C10 1.376(3) .
O1 C9 1.470(3) .
N1 C9 1.417(3) .
N1 C16 1.467(3) .
N1 C8 1.480(3) .
C1 C2 1.397(3) .
C1 C6 1.409(3) .
C1 C18 1.431(3) .
C2 C3 1.386(3) .
C2 H2 0.9500 .
C3 C4 1.385(3) .
C3 H3 0.9500 .
C4 C5 1.409(3) .
C4 C7 1.512(3) .
C5 C6 1.379(3) .
C5 H5 0.9500 .
C6 H6 0.9500 .
C7 C8 1.525(3) .
C7 H7A 0.9900 .
C7 H7B 0.9900 .
C8 H8A 0.9900 .
C8 H8B 0.9900 .
C9 H9A 0.9900 .
C9 H9B 0.9900 .
C10 C11 1.396(3) .
C10 C15 1.398(3) .
C11 C12 1.388(3) .
C11 H11 0.9500 .
C12 C13 1.397(4) .
C12 H12 0.9500 .
C13 C14 1.392(3) .
C13 C17 1.512(3) .
C14 C15 1.392(3) .
C14 H14 0.9500 .
C15 C16 1.510(3) .
C16 H16A 0.9900 .
C16 H16B 0.9900 .
C17 H17A 0.9800 .
C17 H17B 0.9800 .
C17 H17C 0.9800 .
C18 C19 1.211(3) .
C19 C19 1.373(4) 3_776
